data_7050863
loop_
_publ_author_name
'Mao, Jiang-Gao'
'Wang, Zhike'
'Clearfield, Abraham'

_publ_section_title
;
 Hydrothermal synthesis, characterization and crystal structures of two
 new zinc(ii) phosphonates: Zn2[(O3PCH2)2NHCH2CO2] and
 Zn2[HO3PCH2NH(CH2PO3)2]
;
_journal_issue 8
_journal_name_full 'New Journal of Chemistry'
_journal_page_first 1010
_journal_paper_doi 10.1039/b202096n
_journal_volume 26
_journal_year 2002
_chemical_formula_sum 'C3 H8 N O9 P3 Zn2'
_chemical_formula_weight 425.75
_chemical_name_systematic
; 
? 
;
_space_group_IT_number 169
_symmetry_cell_setting hexagonal
_symmetry_Int_Tables_number 169
_symmetry_space_group_name_Hall 'P 61'
_symmetry_space_group_name_H-M 'P 61'
_atom_sites_solution_hydrogens geom
_atom_sites_solution_primary direct
_atom_sites_solution_secondary difmap
_audit_creation_method SHELXL-97
_cell_angle_alpha 90.00
_cell_angle_beta 90.00
_cell_angle_gamma 120.00
_cell_formula_units_Z 6
_cell_length_a 8.3553(8)
_cell_length_b 8.3553(8)
_cell_length_c 26.657(4)
_cell_measurement_temperature 110(2)
_cell_volume 1611.6(3)
_computing_structure_refinement 'SHELXL-97 (Sheldrick, 1997)'
_computing_structure_solution 'SHELXS-97 (Sheldrick, 1990)'
_diffrn_ambient_temperature 110(2)
_diffrn_measured_fraction_theta_full 0.990
_diffrn_measured_fraction_theta_max 0.990
_diffrn_measurement_device_type 'Bruker Smart CCD'
_diffrn_measurement_method 'narrow frame method, hemisphere'
_diffrn_radiation_monochromator graphite
_diffrn_radiation_source 'fine-focus sealed tube'
_diffrn_radiation_type MoK\a
_diffrn_radiation_wavelength 0.71073
_diffrn_reflns_av_R_equivalents 0.0716
_diffrn_reflns_av_sigmaI/netI 0.0911
_diffrn_reflns_limit_h_max 11
_diffrn_reflns_limit_h_min -8
_diffrn_reflns_limit_k_max 7
_diffrn_reflns_limit_k_min -11
_diffrn_reflns_limit_l_max 34
_diffrn_reflns_limit_l_min -35
_diffrn_reflns_number 9968
_diffrn_reflns_theta_full 28.28
_diffrn_reflns_theta_max 28.28
_diffrn_reflns_theta_min 2.82
_diffrn_standards_decay_% <1.0%
_exptl_absorpt_coefficient_mu 4.952
_exptl_absorpt_correction_T_max 0.930
_exptl_absorpt_correction_T_min 0.636
_exptl_absorpt_correction_type empirical
_exptl_crystal_colour colorless
_exptl_crystal_density_diffrn 2.632
_exptl_crystal_density_method 'not measured'
_exptl_crystal_description needle
_exptl_crystal_F_000 1260
_exptl_crystal_size_max 0.18
_exptl_crystal_size_mid 0.06
_exptl_crystal_size_min 0.04
_refine_diff_density_max 1.246
_refine_diff_density_min -1.231
_refine_diff_density_rms 0.259
_refine_ls_abs_structure_details 'Flack H D (1983), Acta Cryst. A39, 876-881'
_refine_ls_abs_structure_Flack 0.04(3)
_refine_ls_extinction_coef 0.0019(2)
_refine_ls_extinction_expression Fc^*^=kFc[1+0.001xFc^2^\l^3^/sin(2\q)]^-1/4^
_refine_ls_extinction_method SHELXL
_refine_ls_goodness_of_fit_ref 1.148
_refine_ls_hydrogen_treatment mixed
_refine_ls_matrix_type full
_refine_ls_number_parameters 161
_refine_ls_number_reflns 2599
_refine_ls_number_restraints 7
_refine_ls_restrained_S_all 1.147
_refine_ls_R_factor_all 0.0918
_refine_ls_R_factor_gt 0.0656
_refine_ls_shift/su_max 0.001
_refine_ls_shift/su_mean 0.000
_refine_ls_structure_factor_coef Fsqd
_refine_ls_weighting_details 'calc w=1/[\s^2^(Fo^2^)+(0.0000P)^2^+19.9217P] where P=(Fo^2^+2Fc^2^)/3'
_refine_ls_weighting_scheme calc
_refine_ls_wR_factor_gt 0.1132
_refine_ls_wR_factor_ref 0.1269
_reflns_number_gt 2051
_reflns_number_total 2599
_reflns_threshold_expression >2sigma(I)
_cod_data_source_file b202096n.txt
_cod_data_source_block maoc7
_cod_depositor_comments
;
The following automatic conversions were performed:
'_symmetry_cell_setting' value 'Hexagonal' changed to 'hexagonal'
according to '/home/saulius/struct/CIF-dictionaries/cif_core.dic'
dictionary named 'cif_core.dic' version 2.4.1 from 2010-06-29.

Automatic conversion script
Id: cif_fix_enum 1527 2010-12-29 10:47:43Z saulius 
;
_cod_original_sg_symbol_H-M P6(1)
_cod_database_code 7050863

loop_
_symmetry_equiv_pos_as_xyz
'x, y, z'
'-y, x-y, z+1/3'
'-x+y, -x, z+2/3'
'-x, -y, z+1/2'
'y, -x+y, z+5/6'
'x-y, x, z+1/6'

loop_
_atom_site_label
_atom_site_type_symbol
_atom_site_fract_x
_atom_site_fract_y
_atom_site_fract_z
_atom_site_U_iso_or_equiv
_atom_site_adp_type
_atom_site_occupancy
_atom_site_symmetry_multiplicity
_atom_site_calc_flag
_atom_site_refinement_flags
_atom_site_disorder_assembly
_atom_site_disorder_group
Zn1 Zn 0.1909(2) 0.0042(2) 0.10793(6) 0.0215(4) Uani 0.896(5) 1 d P . .
Zn1' Zn 0.028(2) -0.178(2) 0.0925(6) 0.038(5) Uani 0.104(5) 1 d P . .
Zn2 Zn 0.30538(16) -0.52296(17) 0.01613(4) 0.0124(3) Uani 1 1 d . . .
P1 P 0.3215(5) -0.1437(4) 0.00821(13) 0.0253(8) Uani 1 1 d D . .
P2 P 0.7129(4) 0.5317(4) 0.02098(19) 0.0283(8) Uani 1 1 d D . .
P3 P 0.9397(4) 0.1816(4) 0.08094(10) 0.0108(5) Uani 1 1 d D . .
N1 N 0.6704(11) 0.1787(11) 0.0179(4) 0.024(2) Uani 1 1 d D . .
H11A H 0.6211 0.1821 0.0480 0.029 Uiso 1 1 calc R . .
C1 C 0.5138(15) 0.0657(15) -0.0172(5) 0.029(3) Uiso 1 1 d D . .
H1A H 0.5626 0.0319 -0.0458 0.034 Uiso 1 1 calc R . .
H1B H 0.4664 0.1431 -0.0296 0.034 Uiso 1 1 calc R . .
C2 C 0.7857(15) 0.3744(14) -0.0004(4) 0.020(2) Uiso 1 1 d D . .
H2A H 0.7846 0.3736 -0.0367 0.024 Uiso 1 1 calc R . .
H2B H 0.9123 0.4207 0.0103 0.024 Uiso 1 1 calc R . .
C3 C 0.7909(15) 0.0898(15) 0.0261(4) 0.019(3) Uani 1 1 d D . .
H3A H 0.8670 0.1106 -0.0034 0.023 Uiso 1 1 calc R . .
H3B H 0.7115 -0.0425 0.0301 0.023 Uiso 1 1 calc R . .
O1 O 0.199(3) -0.124(3) 0.0553(8) 0.037(5) Uiso 0.50 1 d P . .
O1' O 0.255(3) -0.050(3) 0.0402(8) 0.035(5) Uiso 0.50 1 d P . .
O2 O 0.3957(11) -0.2603(10) 0.0296(3) 0.0180(17) Uani 1 1 d . . .
O3 O 0.1952(12) -0.2350(12) -0.0362(4) 0.037(3) Uani 1 1 d . . .
O4 O 0.5073(10) 0.4293(10) 0.0254(3) 0.0181(18) Uani 1 1 d . . .
O5 O 0.818(2) 0.712(2) 0.0005(6) 0.020(3) Uiso 0.50 1 d P . .
O5' O 0.766(2) 0.671(2) -0.0288(6) 0.022(4) Uiso 0.50 1 d P . .
O6 O 0.775(2) 0.556(2) 0.0849(7) 0.024(4) Uiso 0.50 1 d P . .
O6' O 0.814(2) 0.625(2) 0.0642(7) 0.024(4) Uiso 0.50 1 d P . .
O7 O 0.8148(10) 0.2086(10) 0.1176(3) 0.0178(17) Uani 1 1 d . . .
O8 O 1.1120(10) 0.3625(10) 0.0656(3) 0.0166(16) Uani 1 1 d . . .
O9 O 0.9819(10) 0.0356(10) 0.0975(3) 0.0171(17) Uani 1 1 d . . .

loop_
_atom_site_aniso_label
_atom_site_aniso_U_11
_atom_site_aniso_U_22
_atom_site_aniso_U_33
_atom_site_aniso_U_23
_atom_site_aniso_U_13
_atom_site_aniso_U_12
Zn1 0.0105(7) 0.0115(7) 0.0413(10) 0.0034(7) -0.0065(7) 0.0045(6)
Zn1' 0.035(9) 0.040(10) 0.037(10) -0.003(8) 0.003(8) 0.018(8)
Zn2 0.0136(6) 0.0126(6) 0.0112(5) 0.0004(5) 0.0010(5) 0.0067(5)
P1 0.0313(18) 0.0207(16) 0.033(2) -0.0154(15) -0.0189(15) 0.0197(15)
P2 0.0146(15) 0.0086(14) 0.062(2) 0.0029(15) 0.0132(17) 0.0057(12)
P3 0.0112(13) 0.0118(13) 0.0090(12) 0.0012(11) -0.0006(10) 0.0054(11)
N1 0.015(5) 0.015(5) 0.040(6) 0.015(5) 0.006(5) 0.007(4)
C3 0.025(6) 0.009(5) 0.020(6) 0.002(4) 0.003(5) 0.005(5)
O2 0.020(4) 0.020(4) 0.016(4) 0.004(3) -0.007(3) 0.012(4)
O3 0.029(5) 0.020(5) 0.061(7) -0.012(4) -0.028(5) 0.010(4)
O4 0.013(4) 0.015(4) 0.022(4) 0.000(3) -0.001(3) 0.004(3)
O7 0.010(4) 0.021(4) 0.020(4) 0.000(3) -0.001(3) 0.005(3)
O8 0.018(4) 0.016(4) 0.012(4) 0.001(3) 0.003(3) 0.006(3)
O9 0.024(4) 0.018(4) 0.015(4) 0.012(3) 0.003(3) 0.015(3)

loop_
_atom_type_symbol
_atom_type_description
_atom_type_scat_dispersion_real
_atom_type_scat_dispersion_imag
_atom_type_scat_source
C C 0.0033 0.0016 'International Tables Vol C Tables 4.2.6.8 and 6.1.1.4'
H H 0.0000 0.0000 'International Tables Vol C Tables 4.2.6.8 and 6.1.1.4'
N N 0.0061 0.0033 'International Tables Vol C Tables 4.2.6.8 and 6.1.1.4'
O O 0.0106 0.0060 'International Tables Vol C Tables 4.2.6.8 and 6.1.1.4'
P P 0.1023 0.0942 'International Tables Vol C Tables 4.2.6.8 and 6.1.1.4'
Zn Zn 0.2839 1.4301 'International Tables Vol C Tables 4.2.6.8 and 6.1.1.4'

loop_
_geom_angle_atom_site_label_1
_geom_angle_atom_site_label_2
_geom_angle_atom_site_label_3
_geom_angle
_geom_angle_site_symmetry_1
_geom_angle_site_symmetry_3
_geom_angle_publ_flag
Zn1' Zn1 O1 57.7(9) . . ?
Zn1' Zn1 O5' 50.5(8) . 6_545 ?
O1 Zn1 O5' 80.0(9) . 6_545 ?
Zn1' Zn1 O9 71.0(7) . 1_455 ?
O1 Zn1 O9 106.3(7) . 1_455 ?
O5' Zn1 O9 105.5(5) 6_545 1_455 ?
Zn1' Zn1 O3 164.0(7) . 6 ?
O1 Zn1 O3 113.9(7) . 6 ?
O5' Zn1 O3 117.0(6) 6_545 6 ?
O9 Zn1 O3 124.9(4) 1_455 6 ?
Zn1' Zn1 O1' 74.4(8) . . ?
O1 Zn1 O1' 19.9(8) . . ?
O5' Zn1 O1' 99.3(8) 6_545 . ?
O9 Zn1 O1' 105.5(6) 1_455 . ?
O3 Zn1 O1' 100.6(7) 6 . ?
Zn1' Zn1 O5 69.8(8) . 6_545 ?
O1 Zn1 O5 104.4(8) . 6_545 ?
O5' Zn1 O5 24.9(6) 6_545 6_545 ?
O9 Zn1 O5 102.7(5) 1_455 6_545 ?
O3 Zn1 O5 102.0(6) 6 6_545 ?
O1' Zn1 O5 123.1(7) . 6_545 ?
O5' Zn1' Zn1 78.8(10) 6_545 . ?
O5' Zn1' O1 99.7(14) 6_545 . ?
Zn1 Zn1' O1 70.1(10) . . ?
O5' Zn1' O6' 112.9(13) 6_545 1_445 ?
Zn1 Zn1' O6' 168.0(13) . 1_445 ?
O1 Zn1' O6' 108.8(12) . 1_445 ?
O5' Zn1' O9 119.2(12) 6_545 1_455 ?
Zn1 Zn1' O9 64.1(7) . 1_455 ?
O1 Zn1' O9 109.5(12) . 1_455 ?
O6' Zn1' O9 106.3(10) 1_445 1_455 ?
O5' Zn1' O5 20.7(8) 6_545 6_545 ?
Zn1 Zn1' O5 68.1(7) . 6_545 ?
O1 Zn1' O5 110.5(13) . 6_545 ?
O6' Zn1' O5 122.1(11) 1_445 6_545 ?
O9 Zn1' O5 98.6(8) 1_455 6_545 ?
O5' Zn1' O1' 107.8(12) 6_545 . ?
Zn1 Zn1' O1' 63.4(8) . . ?
O1 Zn1' O1' 12.8(9) . . ?
O6' Zn1' O1' 113.0(11) 1_445 . ?
O9 Zn1' O1' 96.8(9) 1_455 . ?
O5 Zn1' O1' 114.8(10) 6_545 . ?
O5' Zn1' O6 94.5(11) 6_545 1_445 ?
Zn1 Zn1' O6 168.9(11) . 1_445 ?
O1 Zn1' O6 120.1(13) . 1_445 ?
O6' Zn1' O6 19.3(6) 1_445 1_445 ?
O9 Zn1' O6 112.9(9) 1_455 1_445 ?
O5 Zn1' O6 102.8(9) 6_545 1_445 ?
O1' Zn1' O6 127.5(10) . 1_445 ?
O7 Zn2 O8 110.3(3) 5_554 1_445 ?
O7 Zn2 O4 107.3(3) 5_554 1_545 ?
O8 Zn2 O4 114.3(3) 1_445 1_545 ?
O7 Zn2 O2 115.7(3) 5_554 . ?
O8 Zn2 O2 100.8(3) 1_445 . ?
O4 Zn2 O2 108.6(3) 1_545 . ?
O1' P1 O2 121.4(9) . . ?
O1' P1 O3 112.1(9) . . ?
O2 P1 O3 112.3(5) . . ?
O1' P1 O1 24.0(9) . . ?
O2 P1 O1 104.3(8) . . ?
O3 P1 O1 109.2(9) . . ?
O1' P1 C1 95.4(10) . . ?
O2 P1 C1 108.3(6) . . ?
O3 P1 C1 104.6(6) . . ?
O1 P1 C1 118.3(8) . . ?
O6' P2 O5 81.1(10) . . ?
O6' P2 O4 116.8(8) . . ?
O5 P2 O4 124.3(7) . . ?
O6' P2 O5' 112.6(9) . . ?
O5 P2 O5' 31.5(8) . . ?
O4 P2 O5' 106.9(7) . . ?
O6' P2 O6 24.0(8) . . ?
O5 P2 O6 104.9(9) . . ?
O4 P2 O6 100.2(7) . . ?
O5' P2 O6 136.4(8) . . ?
O6' P2 C2 109.7(8) . . ?
O5 P2 C2 113.5(8) . . ?
O4 P2 C2 108.6(5) . . ?
O5' P2 C2 101.0(7) . . ?
O6 P2 C2 101.8(7) . . ?
O9 P3 O7 112.9(5) . . ?
O9 P3 O8 113.3(4) . . ?
O7 P3 O8 113.6(4) . . ?
O9 P3 C3 106.4(5) . . ?
O7 P3 C3 101.7(5) . . ?
O8 P3 C3 107.9(5) . . ?
C1 N1 C2 111.5(9) . . ?
C1 N1 C3 111.2(9) . . ?
C2 N1 C3 110.7(8) . . ?
N1 C1 P1 116.6(8) . . ?
N1 C2 P2 115.2(7) . . ?
N1 C3 P3 112.7(7) . . ?
O1' O1 Zn1' 136(3) . . ?
O1' O1 P1 58(3) . . ?
Zn1' O1 P1 159.1(16) . . ?
O1' O1 Zn1 98(3) . . ?
Zn1' O1 Zn1 52.2(9) . . ?
P1 O1 Zn1 148.7(14) . . ?
O1 O1' P1 98(3) . . ?
O1 O1' Zn1 62(3) . . ?
P1 O1' Zn1 151.3(14) . . ?
O1 O1' Zn1' 31(2) . . ?
P1 O1' Zn1' 126.6(14) . . ?
Zn1 O1' Zn1' 42.2(6) . . ?
P1 O2 Zn2 127.0(5) . . ?
P1 O3 Zn1 125.5(6) . 5_554 ?
P2 O4 Zn2 138.1(5) . 1_565 ?
O5' O5 P2 90.5(17) . . ?
O5' O5 Zn1 66.6(15) . 5_664 ?
P2 O5 Zn1 131.6(10) . 5_664 ?
O5' O5 Zn1' 37.3(14) . 5_664 ?
P2 O5 Zn1' 127.6(11) . 5_664 ?
Zn1 O5 Zn1' 42.2(6) 5_664 5_664 ?
O5 O5' Zn1' 122(2) . 5_664 ?
O5 O5' P2 58.0(14) . . ?
Zn1' O5' P2 176.7(13) 5_664 . ?
O5 O5' Zn1 88.5(16) . 5_664 ?
Zn1' O5' Zn1 50.6(8) 5_664 5_664 ?
P2 O5' Zn1 126.6(9) . 5_664 ?
O6' O6 P2 50.5(18) . . ?
O6' O6 Zn1' 56.9(19) . 1_665 ?
P2 O6 Zn1' 106.7(9) . 1_665 ?
O6 O6' P2 105(2) . . ?
O6 O6' Zn1' 104(2) . 1_665 ?
P2 O6' Zn1' 148.8(13) . 1_665 ?
P3 O7 Zn2 138.6(5) . 6 ?
P3 O8 Zn2 144.4(5) . 1_665 ?
P3 O9 Zn1 139.4(5) . 1_655 ?
P3 O9 Zn1' 158.8(7) . 1_655 ?
Zn1 O9 Zn1' 45.0(5) 1_655 1_655 ?

loop_
_geom_bond_atom_site_label_1
_geom_bond_atom_site_label_2
_geom_bond_distance
_geom_bond_site_symmetry_2
_geom_bond_publ_flag
Zn1 Zn1' 1.503(17) . ?
Zn1 O1 1.79(2) . ?
Zn1 O5' 1.908(16) 6_545 ?
Zn1 O9 1.912(7) 1_455 ?
Zn1 O3 1.928(9) 6 ?
Zn1 O1' 2.00(2) . ?
Zn1 O5 2.077(16) 6_545 ?
Zn1' O5' 1.50(2) 6_545 ?
Zn1' O1 1.61(3) . ?
Zn1' O6' 1.88(2) 1_445 ?
Zn1' O9 2.010(19) 1_455 ?
Zn1' O5 2.10(2) 6_545 ?
Zn1' O1' 2.16(3) . ?
Zn1' O6 2.18(2) 1_445 ?
Zn2 O7 1.896(8) 5_554 ?
Zn2 O8 1.928(7) 1_445 ?
Zn2 O4 1.934(8) 1_545 ?
Zn2 O2 1.964(8) . ?
P1 O1' 1.44(2) . ?
P1 O2 1.504(8) . ?
P1 O3 1.514(9) . ?
P1 O1 1.68(2) . ?
P1 C1 1.814(11) . ?
P2 O6' 1.411(17) . ?
P2 O5 1.420(15) . ?
P2 O4 1.492(8) . ?
P2 O5' 1.674(17) . ?
P2 O6 1.762(18) . ?
P2 C2 1.794(10) . ?
P3 O9 1.496(7) . ?
P3 O7 1.526(8) . ?
P3 O8 1.532(8) . ?
P3 C3 1.821(10) . ?
N1 C1 1.498(12) . ?
N1 C2 1.505(11) . ?
N1 C3 1.537(12) . ?
O1 O1' 0.69(2) . ?
O3 Zn1 1.928(9) 5_554 ?
O4 Zn2 1.934(8) 1_565 ?
O5 O5' 0.87(2) . ?
O5 Zn1 2.077(16) 5_664 ?
O5 Zn1' 2.10(2) 5_664 ?
O5' Zn1' 1.50(2) 5_664 ?
O5' Zn1 1.908(16) 5_664 ?
O6 O6' 0.74(2) . ?
O6 Zn1' 2.18(2) 1_665 ?
O6' Zn1' 1.88(2) 1_665 ?
O7 Zn2 1.896(8) 6 ?
O8 Zn2 1.928(7) 1_665 ?
O9 Zn1 1.912(7) 1_655 ?
O9 Zn1' 2.010(19) 1_655 ?
